data_7009640
loop_
_publ_author_name
'Bhattacharyya, Pravat'
'Slawin, Alexandra M. Z.'
'Woollins, J. Derek'

_publ_section_title
;
 Remarkable S,N,S&#x200A;&#x200A;' tridentate chelation to
 palladium(II) by the monoanion derived from [Ph2P(S)NH]2CO
;
_journal_issue 10
_journal_name_full 'Journal of the Chemical Society, Dalton Transactions'
_journal_page_first 1545
_journal_paper_doi 10.1039/b002413i
_journal_year 2000
_chemical_compound_source -
_chemical_formula_analytical 'C25 H21 Cl N2 O P2 Pd S2'
_chemical_formula_moiety 'C25 H21 Cl N2 O P2 Pd S2'
_chemical_formula_structural 'C25 H21 Cl N2 O P2 Pd S2'
_chemical_formula_sum 'C25 H21 Cl N2 O P2 Pd S2'
_chemical_formula_weight 633.35
_chemical_melting_point ?
_space_group_IT_number 61
_symmetry_cell_setting orthorhombic
_symmetry_space_group_name_Hall '-P 2ac 2ab'
_symmetry_space_group_name_H-M 'P b c a'
_atom_sites_solution_hydrogens geom
_atom_sites_solution_primary direct
_atom_sites_solution_secondary difmap
_audit_creation_method SHELXL
_cell_angle_alpha 90.00
_cell_angle_beta 90.00
_cell_angle_gamma 90.00
_cell_formula_units_Z 8
_cell_length_a 12.2320(2)
_cell_length_b 18.5402(3)
_cell_length_c 24.4688(2)
_cell_measurement_reflns_used 67
_cell_measurement_temperature 293(2)
_cell_measurement_theta_max 168
_cell_measurement_theta_min 12
_cell_volume 5549.13(14)
_computing_cell_refinement SMART/SAINT
_computing_data_collection SMART
_computing_data_reduction SAINT
_computing_molecular_graphics SHELXTL
_computing_publication_material SHELXTL
_computing_structure_refinement 'SHELXL-93 (Sheldrick, 1993)'
_computing_structure_solution 'SHELXS-86 (Sheldrick, 1990)'
_diffrn_ambient_temperature 293(2)
_diffrn_measurement_device SMART
_diffrn_measurement_method CCD
_diffrn_radiation_monochromator graphite
_diffrn_radiation_source 'fine-focus sealed tube'
_diffrn_radiation_type MoK\a
_diffrn_radiation_wavelength 0.71073
_diffrn_reflns_av_R_equivalents 0.0834
_diffrn_reflns_av_sigmaI/netI 0.0503
_diffrn_reflns_limit_h_max 13
_diffrn_reflns_limit_h_min -13
_diffrn_reflns_limit_k_max 19
_diffrn_reflns_limit_k_min -20
_diffrn_reflns_limit_l_max 27
_diffrn_reflns_limit_l_min -27
_diffrn_reflns_number 25983
_diffrn_reflns_theta_max 23.26
_diffrn_reflns_theta_min 1.66
_diffrn_standards_decay_% -
_diffrn_standards_interval_count -
_diffrn_standards_interval_time -
_diffrn_standards_number -
_exptl_absorpt_coefficient_mu 1.052
_exptl_absorpt_correction_T_max 1.00000
_exptl_absorpt_correction_T_min 0.700714
_exptl_absorpt_correction_type sadabs
_exptl_crystal_colour orange
_exptl_crystal_density_diffrn 1.516
_exptl_crystal_density_meas ?
_exptl_crystal_density_method -
_exptl_crystal_description plate
_exptl_crystal_F_000 2544
_exptl_crystal_size_max .02
_exptl_crystal_size_mid .13
_exptl_crystal_size_min .18
_refine_diff_density_max 0.668
_refine_diff_density_min -0.414
_refine_diff_density_rms 0.079
_refine_ls_extinction_coef 0.00002(6)
_refine_ls_extinction_expression Fc^*^=kFc[1+0.001xFc^2^\l^3^/sin(2\q)]^-1/4^
_refine_ls_extinction_method SHELXL
_refine_ls_goodness_of_fit_all 1.070
_refine_ls_goodness_of_fit_obs 1.131
_refine_ls_hydrogen_treatment riding
_refine_ls_matrix_type full
_refine_ls_number_parameters 300
_refine_ls_number_reflns 3932
_refine_ls_number_restraints 1
_refine_ls_restrained_S_all 1.149
_refine_ls_restrained_S_obs 1.130
_refine_ls_R_factor_all 0.0967
_refine_ls_R_factor_obs 0.0504
_refine_ls_shift/esd_max 0.001
_refine_ls_shift/esd_mean 0.000
_refine_ls_structure_factor_coef Fsqd
_refine_ls_weighting_details 'w=1/[\s^2^(Fo^2^)+(0.0402P)^2^+12.7192P] where P=(Fo^2^+2Fc^2^)/3'
_refine_ls_weighting_scheme calc
_refine_ls_wR_factor_all 0.1304
_refine_ls_wR_factor_obs 0.1015
_reflns_number_observed 2568
_reflns_number_total 3982
_reflns_observed_criterion >2sigma(I)
_cod_data_source_file b002413i.txt
_cod_data_source_block 1
_cod_depositor_comments
;
The following automatic conversions were performed:
'_symmetry_cell_setting' value 'Orthorhombic' changed to 'orthorhombic'
according to '/home/adriana/struct/CIF-dictionaries/cif_core.dic'
dictionary named 'cif_core.dic' version 2.4.1 from 2010-06-29.

Automatic conversion script
Id: cif_fix_enum 1555 2011-01-17 13:19:09Z saulius 

The following automatic conversions were performed:

'_chemical_melting_point' value '-' was changed to '?' - the value is
undefined or not given.

Automatic conversion script
Id: cif_fix_values 1569 2011-02-09 13:29:24Z adriana 

The following automatic conversions were performed:

'_exptl_crystal_density_meas' value '-' was changed to '?' - the
value is perceived as not measured.

Automatic conversion script
Id: cif_fix_values 3008 2015-01-20 13:52:24Z robertas 

The following automatic conversions were performed:

'_refine_ls_weighting_scheme' value 'calc
w=1/[\s^2^(Fo^2^)+(0.0402P)^2^+12.7192P] where P=(Fo^2^+2Fc^2^)/3'
was changed to 'calc'. New tag '_refine_ls_weighting_details' was
created. The value of the new tag was set to
'w=1/[\s^2^(Fo^2^)+(0.0402P)^2^+12.7192P] where P=(Fo^2^+2Fc^2^)/3'.

Automatic conversion script
Id: cif_fix_values 3143 2015-03-26 13:38:13Z robertas 
;
_cod_original_sg_symbol_H-M Pbca
_cod_database_code 7009640

loop_
_symmetry_equiv_pos_as_xyz
'x, y, z'
'-x+1/2, -y, z+1/2'
'-x, y+1/2, -z+1/2'
'x+1/2, -y+1/2, -z'
'-x, -y, -z'
'x-1/2, y, -z-1/2'
'x, -y-1/2, z-1/2'
'-x-1/2, y-1/2, z'

loop_
_atom_site_aniso_label
_atom_site_aniso_U_11
_atom_site_aniso_U_22
_atom_site_aniso_U_33
_atom_site_aniso_U_23
_atom_site_aniso_U_13
_atom_site_aniso_U_12
Pd1 0.0538(4) 0.0592(4) 0.0486(3) 0.0045(3) 0.0067(3) -0.0028(3)
Cl1 0.0660(13) 0.0805(14) 0.0799(14) 0.0126(11) 0.0121(10) -0.0105(11)
S1 0.0617(12) 0.0699(13) 0.0606(11) 0.0060(9) -0.0045(9) -0.0133(10)
P1 0.0490(11) 0.0611(12) 0.0503(10) 0.0034(9) -0.0008(9) -0.0048(10)
N1 0.048(3) 0.079(4) 0.042(3) 0.015(3) 0.001(3) -0.007(3)
C25 0.049(5) 0.077(5) 0.045(4) 0.007(4) 0.000(4) -0.006(4)
O25 0.048(3) 0.101(4) 0.052(3) 0.019(3) -0.001(2) -0.014(3)
N2 0.055(4) 0.072(4) 0.040(3) 0.013(3) 0.002(3) -0.007(3)
P2 0.0563(12) 0.0729(13) 0.0445(10) 0.0082(9) -0.0004(9) -0.0052(10)
S2 0.0698(13) 0.098(2) 0.0491(11) 0.0163(10) 0.0059(9) -0.0116(12)
C1 0.051(4) 0.062(5) 0.057(4) 0.008(4) -0.005(3) -0.004(4)
C2 0.087(6) 0.104(7) 0.070(6) 0.012(5) -0.001(5) 0.032(6)
C3 0.095(7) 0.160(10) 0.090(8) 0.039(7) -0.004(6) 0.051(7)
C4 0.088(7) 0.145(10) 0.061(6) 0.020(6) -0.017(5) -0.001(7)
C5 0.151(9) 0.091(7) 0.054(5) 0.000(5) -0.017(6) -0.001(7)
C6 0.133(8) 0.068(5) 0.055(5) 0.006(4) -0.013(5) 0.013(5)
C7 0.058(5) 0.059(5) 0.059(5) 0.000(4) -0.003(4) -0.010(4)
C8 0.078(6) 0.097(7) 0.091(6) -0.025(5) 0.022(5) -0.014(5)
C9 0.105(8) 0.115(8) 0.107(7) -0.019(7) 0.050(6) 0.006(7)
C10 0.155(11) 0.082(7) 0.144(10) -0.030(7) 0.048(9) -0.007(8)
C11 0.129(10) 0.075(7) 0.182(12) -0.034(7) 0.005(9) -0.021(7)
C12 0.090(7) 0.077(7) 0.138(9) -0.010(6) 0.021(6) -0.016(6)
C13 0.066(5) 0.075(5) 0.052(5) 0.010(4) 0.000(4) -0.005(4)
C14 0.115(7) 0.078(6) 0.053(5) 0.008(5) -0.003(5) 0.014(6)
C15 0.164(10) 0.066(6) 0.084(7) -0.005(5) 0.009(7) 0.016(7)
C16 0.124(8) 0.091(8) 0.083(7) -0.023(6) 0.015(6) -0.016(7)
C17 0.109(8) 0.089(7) 0.100(8) -0.019(6) -0.030(6) -0.002(6)
C18 0.076(6) 0.078(6) 0.080(6) -0.001(5) -0.011(5) 0.004(5)
C19 0.063(5) 0.066(5) 0.070(5) -0.003(4) 0.003(4) -0.008(4)
C20 0.164(11) 0.132(9) 0.073(7) 0.011(6) -0.010(6) 0.070(8)
C21 0.170(12) 0.117(9) 0.125(10) -0.007(7) -0.027(9) 0.052(9)
C22 0.083(7) 0.096(8) 0.207(13) 0.007(9) 0.006(9) 0.001(6)
C23 0.202(15) 0.152(12) 0.342(22) 0.152(14) 0.175(15) 0.093(11)
C24 0.206(14) 0.167(12) 0.284(18) 0.146(12) 0.171(14) 0.114(11)

loop_
_atom_site_label
_atom_site_type_symbol
_atom_site_fract_x
_atom_site_fract_y
_atom_site_fract_z
_atom_site_U_iso_or_equiv
_atom_site_thermal_displace_type
_atom_site_occupancy
_atom_site_calc_flag
_atom_site_refinement_flags
_atom_site_disorder_group
Pd1 Pd 0.76918(4) 0.12777(3) 0.87460(2) 0.0539(2) Uani 1 d . .
Cl1 Cl 0.9214(2) 0.18923(11) 0.84552(8) 0.0755(6) Uani 1 d . .
S1 S 0.8549(2) 0.11331(10) 0.95867(7) 0.0640(5) Uani 1 d . .
P1 P 0.77098(15) 0.02802(10) 0.98486(7) 0.0534(5) Uani 1 d . .
N1 N 0.6364(4) 0.0391(3) 0.9823(2) 0.0563(15) Uani 1 d D .
H1N H 0.5985(46) 0.0147(31) 1.0122(17) 0.076(22) Uiso 1 d D .
C25 C 0.5734(6) 0.0499(4) 0.9357(3) 0.057(2) Uani 1 d . .
O25 O 0.4761(4) 0.0323(3) 0.9357(2) 0.0670(14) Uani 1 d . .
N2 N 0.6226(4) 0.0802(3) 0.8918(2) 0.0556(15) Uani 1 d . .
P2 P 0.5534(2) 0.09689(11) 0.83530(7) 0.0579(5) Uani 1 d . .
S2 S 0.6760(2) 0.14124(12) 0.79169(7) 0.0723(6) Uani 1 d . .
C1 C 0.7953(5) 0.0135(4) 1.0558(3) 0.056(2) Uani 1 d . .
C2 C 0.8491(7) -0.0463(5) 1.0749(3) 0.087(3) Uani 1 d . .
H2A H 0.8738(7) -0.0813(5) 1.0507(3) 0.104 Uiso 1 calc R .
C3 C 0.8667(8) -0.0540(7) 1.1308(4) 0.115(4) Uani 1 d . .
H3A H 0.9019(8) -0.0949(7) 1.1441(4) 0.138 Uiso 1 calc R .
C4 C 0.8327(8) -0.0022(7) 1.1660(4) 0.098(3) Uani 1 d . .
H4A H 0.8468(8) -0.0077(7) 1.2032(4) 0.118 Uiso 1 calc R .
C5 C 0.7787(9) 0.0574(5) 1.1486(3) 0.099(3) Uani 1 d . .
H5A H 0.7549(9) 0.0922(5) 1.1732(3) 0.118 Uiso 1 calc R .
C6 C 0.7598(8) 0.0652(4) 1.0934(3) 0.085(3) Uani 1 d . .
H6A H 0.7227(8) 0.1058(4) 1.0808(3) 0.102 Uiso 1 calc R .
C7 C 0.8015(6) -0.0536(4) 0.9493(3) 0.059(2) Uani 1 d . .
C8 C 0.9018(7) -0.0642(5) 0.9244(3) 0.088(3) Uani 1 d . .
H8A H 0.9534(7) -0.0273(5) 0.9235(3) 0.106 Uiso 1 calc R .
C9 C 0.9244(9) -0.1305(6) 0.9006(4) 0.109(3) Uani 1 d . .
H9A H 0.9923(9) -0.1381(6) 0.8846(4) 0.131 Uiso 1 calc R .
C10 C 0.8487(12) -0.1852(6) 0.9003(5) 0.127(4) Uani 1 d . .
H10A H 0.8647(12) -0.2293(6) 0.8841(5) 0.152 Uiso 1 calc R .
C11 C 0.7508(10) -0.1738(6) 0.9240(5) 0.129(4) Uani 1 d . .
H11A H 0.6988(10) -0.2104(6) 0.9236(5) 0.154 Uiso 1 calc R .
C12 C 0.7260(8) -0.1093(5) 0.9486(4) 0.102(3) Uani 1 d . .
H12A H 0.6580(8) -0.1030(5) 0.9649(4) 0.122 Uiso 1 calc R .
C13 C 0.5046(6) 0.0152(4) 0.8046(3) 0.064(2) Uani 1 d . .
C14 C 0.5475(7) -0.0507(5) 0.8201(3) 0.082(2) Uani 1 d . .
H14A H 0.5981(7) -0.0533(5) 0.8484(3) 0.098 Uiso 1 calc R .
C15 C 0.5147(10) -0.1135(5) 0.7929(4) 0.105(3) Uani 1 d . .
H15A H 0.5431(10) -0.1580(5) 0.8031(4) 0.126 Uiso 1 calc R .
C16 C 0.4401(9) -0.1088(6) 0.7510(4) 0.099(3) Uani 1 d . .
H16A H 0.4183(9) -0.1506(6) 0.7330(4) 0.119 Uiso 1 calc R .
C17 C 0.3976(8) -0.0443(6) 0.7352(4) 0.099(3) Uani 1 d . .
H17A H 0.3479(8) -0.0421(6) 0.7065(4) 0.119 Uiso 1 calc R .
C18 C 0.4286(6) 0.0176(5) 0.7620(3) 0.078(2) Uani 1 d . .
H18A H 0.3986(6) 0.0617(5) 0.7516(3) 0.094 Uiso 1 calc R .
C19 C 0.4423(4) 0.1599(3) 0.8429(3) 0.066(2) Uani 1 d G .
C20 C 0.4142(7) 0.2015(4) 0.7978(2) 0.123(4) Uani 1 d G .
H20A H 0.4561(10) 0.1980(6) 0.7648(3) 0.148 Uiso 1 d G .
C21 C 0.3253(7) 0.2481(4) 0.8005(3) 0.137(4) Uani 1 d G .
H21A H 0.3059(11) 0.2768(5) 0.7694(4) 0.165 Uiso 1 d G .
C22 C 0.2646(5) 0.2531(4) 0.8484(5) 0.129(4) Uani 1 d G .
H22A H 0.2032(6) 0.2852(5) 0.8503(6) 0.155 Uiso 1 d G .
C23 C 0.2927(7) 0.2115(5) 0.8935(4) 0.232(10) Uani 1 d G .
H23A H 0.2507(10) 0.2150(7) 0.9266(5) 0.278 Uiso 1 d G .
C24 C 0.3816(7) 0.1649(4) 0.8908(3) 0.219(9) Uani 1 d G .
H24A H 0.4010(11) 0.1362(6) 0.9220(3) 0.263 Uiso 1 d G .

loop_
_atom_type_symbol
_atom_type_description
_atom_type_scat_dispersion_real
_atom_type_scat_dispersion_imag
_atom_type_scat_source
C C 0.0033 0.0016 'International Tables Vol C Tables 4.2.6.8 and 6.1.1.4'
H H 0.0000 0.0000 'International Tables Vol C Tables 4.2.6.8 and 6.1.1.4'
N N 0.0061 0.0033 'International Tables Vol C Tables 4.2.6.8 and 6.1.1.4'
O O 0.0106 0.0060 'International Tables Vol C Tables 4.2.6.8 and 6.1.1.4'
P P 0.1023 0.0942 'International Tables Vol C Tables 4.2.6.8 and 6.1.1.4'
S S 0.1246 0.1234 'International Tables Vol C Tables 4.2.6.8 and 6.1.1.4'
Cl Cl 0.1484 0.1585 'International Tables Vol C Tables 4.2.6.8 and 6.1.1.4'
Pd Pd -0.9988 1.0072 'International Tables Vol C Tables 4.2.6.8 and 6.1.1.4'

loop_
_geom_angle_atom_site_label_1
_geom_angle_atom_site_label_2
_geom_angle_atom_site_label_3
_geom_angle
_geom_angle_site_symmetry_1
_geom_angle_site_symmetry_3
_geom_angle_publ_flag
N2 Pd1 Cl1 172.04(15) . . ?
N2 Pd1 S1 99.41(15) . . ?
Cl1 Pd1 S1 88.02(7) . . ?
N2 Pd1 S2 78.33(15) . . ?
Cl1 Pd1 S2 94.20(7) . . ?
S1 Pd1 S2 177.66(7) . . ?
N2 Pd1 P2 34.39(14) . . ?
Cl1 Pd1 P2 137.89(7) . . ?
S1 Pd1 P2 133.56(6) . . ?
S2 Pd1 P2 44.13(6) . . ?
P1 S1 Pd1 98.27(9) . . ?
N1 P1 C1 102.8(3) . . ?
N1 P1 C7 107.1(3) . . ?
C1 P1 C7 108.2(3) . . ?
N1 P1 S1 113.6(2) . . ?
C1 P1 S1 110.4(2) . . ?
C7 P1 S1 114.1(2) . . ?
C25 N1 P1 126.8(5) . . ?
O25 C25 N2 122.5(6) . . ?
O25 C25 N1 119.8(6) . . ?
N2 C25 N1 117.7(6) . . ?
C25 N2 P2 121.0(5) . . ?
C25 N2 Pd1 137.2(5) . . ?
P2 N2 Pd1 101.3(3) . . ?
N2 P2 C13 111.3(3) . . ?
N2 P2 C19 114.9(3) . . ?
C13 P2 C19 109.9(3) . . ?
N2 P2 S2 98.0(2) . . ?
C13 P2 S2 111.8(2) . . ?
C19 P2 S2 110.6(2) . . ?
N2 P2 Pd1 44.3(2) . . ?
C13 P2 Pd1 128.0(3) . . ?
C19 P2 Pd1 122.0(2) . . ?
S2 P2 Pd1 53.92(7) . . ?
P2 S2 Pd1 81.94(8) . . ?
C2 C1 C6 118.7(7) . . ?
C2 C1 P1 122.3(6) . . ?
C6 C1 P1 119.0(6) . . ?
C1 C2 C3 119.4(9) . . ?
C4 C3 C2 120.3(9) . . ?
C3 C4 C5 121.7(9) . . ?
C4 C5 C6 118.4(9) . . ?
C5 C6 C1 121.4(8) . . ?
C12 C7 C8 118.7(8) . . ?
C12 C7 P1 119.9(6) . . ?
C8 C7 P1 121.3(6) . . ?
C7 C8 C9 119.1(8) . . ?
C10 C9 C8 121.5(9) . . ?
C11 C10 C9 118.8(10) . . ?
C10 C11 C12 121.5(10) . . ?
C11 C12 C7 120.5(9) . . ?
C14 C13 C18 119.0(8) . . ?
C14 C13 P2 120.4(6) . . ?
C18 C13 P2 120.4(6) . . ?
C13 C14 C15 119.8(8) . . ?
C16 C15 C14 119.5(9) . . ?
C17 C16 C15 121.4(9) . . ?
C16 C17 C18 119.6(9) . . ?
C17 C18 C13 120.8(8) . . ?
C20 C19 C24 120.0 . . ?
C20 C19 P2 117.7(4) . . ?
C24 C19 P2 122.3(4) . . ?
C19 C20 C21 120.0 . . ?
C20 C21 C22 120.0 . . ?
C23 C22 C21 120.0 . . ?
C24 C23 C22 120.0 . . ?
C23 C24 C19 120.0 . . ?

loop_
_geom_bond_atom_site_label_1
_geom_bond_atom_site_label_2
_geom_bond_distance
_geom_bond_site_symmetry_2
_geom_bond_publ_flag
Pd1 N2 2.042(5) . ?
Pd1 Cl1 2.296(2) . ?
Pd1 S1 2.325(2) . ?
Pd1 S2 2.340(2) . ?
Pd1 P2 2.867(2) . ?
S1 P1 1.991(3) . ?
P1 N1 1.661(6) . ?
P1 C1 1.782(7) . ?
P1 C7 1.786(7) . ?
N1 C25 1.389(8) . ?
C25 O25 1.235(7) . ?
C25 N2 1.353(8) . ?
N2 P2 1.651(5) . ?
P2 C13 1.793(8) . ?
P2 C19 1.802(5) . ?
P2 S2 2.016(3) . ?
C1 C2 1.370(10) . ?
C1 C6 1.398(10) . ?
C2 C3 1.394(11) . ?
C3 C4 1.355(12) . ?
C4 C5 1.357(12) . ?
C5 C6 1.378(10) . ?
C7 C12 1.386(10) . ?
C7 C8 1.385(10) . ?
C8 C9 1.388(12) . ?
C9 C10 1.374(13) . ?
C10 C11 1.346(13) . ?
C11 C12 1.373(13) . ?
C13 C14 1.382(10) . ?
C13 C18 1.399(10) . ?
C14 C15 1.398(11) . ?
C15 C16 1.377(13) . ?
C16 C17 1.359(12) . ?
C17 C18 1.375(11) . ?
C19 C20 1.39 . ?
C19 C24 1.39 . ?
C20 C21 1.39 . ?
C21 C22 1.39 . ?
C22 C23 1.39 . ?
C23 C24 1.39 . ?

loop_
_geom_torsion_atom_site_label_1
_geom_torsion_atom_site_label_2
_geom_torsion_atom_site_label_3
_geom_torsion_atom_site_label_4
_geom_torsion
_geom_torsion_site_symmetry_1
_geom_torsion_site_symmetry_2
_geom_torsion_site_symmetry_3
_geom_torsion_site_symmetry_4
_geom_torsion_publ_flag
N2 Pd1 S1 P1 24.9(2) . . . . ?
Cl1 Pd1 S1 P1 -157.99(10) . . . . ?
S2 Pd1 S1 P1 40.2(19) . . . . ?
P2 Pd1 S1 P1 29.44(14) . . . . ?
Pd1 S1 P1 N1 -52.4(2) . . . . ?
Pd1 S1 P1 C1 -167.2(3) . . . . ?
Pd1 S1 P1 C7 70.7(3) . . . . ?
C1 P1 N1 C25 -177.7(6) . . . . ?
C7 P1 N1 C25 -63.9(7) . . . . ?
S1 P1 N1 C25 63.1(6) . . . . ?
P1 N1 C25 O25 154.2(6) . . . . ?
P1 N1 C25 N2 -26.1(9) . . . . ?
O25 C25 N2 P2 1.2(10) . . . . ?
N1 C25 N2 P2 -178.5(5) . . . . ?
O25 C25 N2 Pd1 171.2(5) . . . . ?
N1 C25 N2 Pd1 -8.5(11) . . . . ?
Cl1 Pd1 N2 C25 -156.0(9) . . . . ?
S1 Pd1 N2 C25 2.9(7) . . . . ?
S2 Pd1 N2 C25 -176.5(7) . . . . ?
P2 Pd1 N2 C25 -171.3(9) . . . . ?
Cl1 Pd1 N2 P2 15.2(14) . . . . ?
S1 Pd1 N2 P2 174.1(2) . . . . ?
S2 Pd1 N2 P2 -5.2(2) . . . . ?
P2 Pd1 N2 P2 0.0 . . . . ?
C25 N2 P2 C13 -63.8(6) . . . . ?
Pd1 N2 P2 C13 123.2(3) . . . . ?
C25 N2 P2 C19 62.0(6) . . . . ?
Pd1 N2 P2 C19 -111.1(3) . . . . ?
C25 N2 P2 S2 179.1(5) . . . . ?
Pd1 N2 P2 S2 6.0(3) . . . . ?
C25 N2 P2 Pd1 173.1(7) . . . . ?
Pd1 N2 P2 Pd1 0.0 . . . . ?
N2 Pd1 P2 N2 0.000(1) . . . . ?
Cl1 Pd1 P2 N2 -176.9(3) . . . . ?
S1 Pd1 P2 N2 -8.0(3) . . . . ?
S2 Pd1 P2 N2 172.6(3) . . . . ?
N2 Pd1 P2 C13 -81.9(4) . . . . ?
Cl1 Pd1 P2 C13 101.2(3) . . . . ?
S1 Pd1 P2 C13 -89.9(3) . . . . ?
S2 Pd1 P2 C13 90.7(3) . . . . ?
N2 Pd1 P2 C19 94.1(4) . . . . ?
Cl1 Pd1 P2 C19 -82.8(3) . . . . ?
S1 Pd1 P2 C19 86.1(3) . . . . ?
S2 Pd1 P2 C19 -93.3(3) . . . . ?
N2 Pd1 P2 S2 -172.6(3) . . . . ?
Cl1 Pd1 P2 S2 10.49(14) . . . . ?
S1 Pd1 P2 S2 179.37(11) . . . . ?
S2 Pd1 P2 S2 0.0 . . . . ?
N2 P2 S2 Pd1 -5.2(2) . . . . ?
C13 P2 S2 Pd1 -122.0(3) . . . . ?
C19 P2 S2 Pd1 115.3(2) . . . . ?
Pd1 P2 S2 Pd1 0.0 . . . . ?
N2 Pd1 S2 P2 4.2(2) . . . . ?
Cl1 Pd1 S2 P2 -172.97(9) . . . . ?
S1 Pd1 S2 P2 -11.1(19) . . . . ?
P2 Pd1 S2 P2 0.0 . . . . ?
N1 P1 C1 C2 124.9(6) . . . . ?
C7 P1 C1 C2 11.9(7) . . . . ?
S1 P1 C1 C2 -113.6(6) . . . . ?
N1 P1 C1 C6 -56.1(7) . . . . ?
C7 P1 C1 C6 -169.2(6) . . . . ?
S1 P1 C1 C6 65.4(6) . . . . ?
C6 C1 C2 C3 0.2(12) . . . . ?
P1 C1 C2 C3 179.2(7) . . . . ?
C1 C2 C3 C4 -1.3(15) . . . . ?
C2 C3 C4 C5 1.6(17) . . . . ?
C3 C4 C5 C6 -0.9(16) . . . . ?
C4 C5 C6 C1 -0.2(14) . . . . ?
C2 C1 C6 C5 0.5(13) . . . . ?
P1 C1 C6 C5 -178.5(7) . . . . ?
N1 P1 C7 C12 -30.3(8) . . . . ?
C1 P1 C7 C12 79.9(7) . . . . ?
S1 P1 C7 C12 -156.9(6) . . . . ?
N1 P1 C7 C8 152.9(6) . . . . ?
C1 P1 C7 C8 -97.0(7) . . . . ?
S1 P1 C7 C8 26.3(7) . . . . ?
C12 C7 C8 C9 -1.5(13) . . . . ?
P1 C7 C8 C9 175.4(7) . . . . ?
C7 C8 C9 C10 1.4(16) . . . . ?
C8 C9 C10 C11 -0.4(19) . . . . ?
C9 C10 C11 C12 -0.7(20) . . . . ?
C10 C11 C12 C7 0.6(19) . . . . ?
C8 C7 C12 C11 0.5(14) . . . . ?
P1 C7 C12 C11 -176.4(8) . . . . ?
N2 P2 C13 C14 -15.9(7) . . . . ?
C19 P2 C13 C14 -144.4(6) . . . . ?
S2 P2 C13 C14 92.5(6) . . . . ?
Pd1 P2 C13 C14 32.0(8) . . . . ?
N2 P2 C13 C18 168.9(6) . . . . ?
C19 P2 C13 C18 40.4(7) . . . . ?
S2 P2 C13 C18 -82.7(6) . . . . ?
Pd1 P2 C13 C18 -143.2(5) . . . . ?
C18 C13 C14 C15 0.1(12) . . . . ?
P2 C13 C14 C15 -175.2(7) . . . . ?
C13 C14 C15 C16 0.2(14) . . . . ?
C14 C15 C16 C17 0.1(15) . . . . ?
C15 C16 C17 C18 -0.7(16) . . . . ?
C16 C17 C18 C13 1.1(14) . . . . ?
C14 C13 C18 C17 -0.7(12) . . . . ?
P2 C13 C18 C17 174.5(7) . . . . ?
N2 P2 C19 C20 150.8(4) . . . . ?
C13 P2 C19 C20 -82.8(5) . . . . ?
S2 P2 C19 C20 41.1(5) . . . . ?
Pd1 P2 C19 C20 100.6(4) . . . . ?
N2 P2 C19 C24 -32.9(5) . . . . ?
C13 P2 C19 C24 93.5(5) . . . . ?
S2 P2 C19 C24 -142.6(4) . . . . ?
Pd1 P2 C19 C24 -83.1(5) . . . . ?
C24 C19 C20 C21 0.0 . . . . ?
P2 C19 C20 C21 176.4(4) . . . . ?
C19 C20 C21 C22 0.0 . . . . ?
C20 C21 C22 C23 0.0 . . . . ?
C21 C22 C23 C24 0.0 . . . . ?
C22 C23 C24 C19 0.0 . . . . ?
C20 C19 C24 C23 0.0 . . . . ?
P2 C19 C24 C23 -176.3(5) . . . . ?
